data_7120775
loop_
_publ_author_name
'Friedrich, Jochen'
'Maichle-moessmer, Caecilia'
'Anwander, Reiner'

_publ_section_title
;
 Synthesis and derivatisation of ceric tris(tert-butoxy)siloxides
;
_journal_name_full 'Chem. Commun.'
_journal_paper_doi 10.1039/C7CC06499C
_journal_year 2017
_chemical_formula_sum 'C53 H123 Ce O16 Si5 Zn'
_chemical_formula_weight 1362.45
_chemical_properties_physical Air-sensitive,Moisture-sensitive
_space_group_crystal_system monoclinic
_space_group_IT_number 15
_space_group_name_Hall '-C 2yc'
_space_group_name_H-M_alt 'C 1 2/c 1'
_symmetry_space_group_name_Hall '-C 2yc'
_symmetry_space_group_name_H-M 'C 1 2/c 1'
_atom_sites_solution_hydrogens geom
_audit_creation_method SHELXL-2014/7
_audit_update_record
;
2017-08-08 deposited with the CCDC.
2017-10-11 downloaded from the CCDC.
;
_cell_angle_alpha 90
_cell_angle_beta 111.894(3)
_cell_angle_gamma 90
_cell_formula_units_Z 4
_cell_length_a 19.3644(15)
_cell_length_b 20.0689(16)
_cell_length_c 20.9286(18)
_cell_measurement_reflns_used 5381
_cell_measurement_temperature 100(2)
_cell_measurement_theta_max 29.2394
_cell_measurement_theta_min 1.5211
_cell_volume 7546.7(11)
_computing_cell_refinement 'Bruker SAINT'
_computing_data_collection 'Bruker APEX2'
_computing_data_reduction 'Bruker SAINT'
_computing_structure_refinement 'SHELXL-2014/7 (Sheldrick, 2014)'
_computing_structure_solution 'SHELXS-97 (Sheldrick 2008)'
_diffrn_ambient_temperature 100(2)
_diffrn_measured_fraction_theta_full 0.999
_diffrn_measured_fraction_theta_max 0.999
_diffrn_measurement_device_type 'Bruker APEX II DUO'
_diffrn_measurement_method 'phi and omega scans'
_diffrn_radiation_type MoK\a
_diffrn_radiation_wavelength 0.71073
_diffrn_reflns_av_R_equivalents 0.0534
_diffrn_reflns_av_unetI/netI 0.0312
_diffrn_reflns_Laue_measured_fraction_full 0.999
_diffrn_reflns_Laue_measured_fraction_max 0.999
_diffrn_reflns_limit_h_max 25
_diffrn_reflns_limit_h_min -25
_diffrn_reflns_limit_k_max 26
_diffrn_reflns_limit_k_min -26
_diffrn_reflns_limit_l_max 27
_diffrn_reflns_limit_l_min -27
_diffrn_reflns_number 77187
_diffrn_reflns_point_group_measured_fraction_full 0.999
_diffrn_reflns_point_group_measured_fraction_max 0.999
_diffrn_reflns_theta_full 25.242
_diffrn_reflns_theta_max 28.281
_diffrn_reflns_theta_min 2.030
_diffrn_source 'ImuS-focus sealed tube'
_exptl_absorpt_coefficient_mu 1.045
_exptl_absorpt_correction_T_max 0.7462
_exptl_absorpt_correction_T_min 0.7039
_exptl_absorpt_correction_type multi-scan
_exptl_absorpt_process_details 'SADABS V2012/1(Bruker AXS Inc.)'
_exptl_crystal_colour colourless
_exptl_crystal_density_diffrn 1.199
_exptl_crystal_description plate
_exptl_crystal_F_000 2908
_exptl_crystal_size_max 0.160
_exptl_crystal_size_mid 0.157
_exptl_crystal_size_min 0.141
_refine_diff_density_max 0.695
_refine_diff_density_min -0.790
_refine_diff_density_rms 0.069
_refine_ls_extinction_method none
_refine_ls_goodness_of_fit_ref 1.022
_refine_ls_hydrogen_treatment constr
_refine_ls_matrix_type full
_refine_ls_number_parameters 518
_refine_ls_number_reflns 9365
_refine_ls_number_restraints 151
_refine_ls_restrained_S_all 1.043
_refine_ls_R_factor_all 0.0367
_refine_ls_R_factor_gt 0.0279
_refine_ls_shift/su_max 0.002
_refine_ls_shift/su_mean 0.000
_refine_ls_structure_factor_coef Fsqd
_refine_ls_weighting_details 'w=1/[\s^2^(Fo^2^)+(0.0279P)^2^+10.2389P] where P=(Fo^2^+2Fc^2^)/3'
_refine_ls_weighting_scheme calc
_refine_ls_wR_factor_gt 0.0622
_refine_ls_wR_factor_ref 0.0665
_reflns_Friedel_coverage 0.000
_reflns_number_gt 8141
_reflns_number_total 9365
_reflns_threshold_expression 'I > 2\s(I)'
_cod_data_source_file c7cc06499c2.cif
_cod_data_source_block 5Me_mo_jfr173b_0m
_cod_database_code 7120775
_shelx_shelxl_version_number 2014/7
_shelx_space_group_comment
;
The symmetry employed for this shelxl refinement is uniquely defined
by the following loop, which should always be used as a source of
symmetry information in preference to the above space-group names.
They are only intended as comments.
;
_shelx_estimated_absorpt_t_min 0.851
_shelx_estimated_absorpt_t_max 0.867

loop_
_space_group_symop_operation_xyz
'x, y, z'
'-x, y, -z+1/2'
'x+1/2, y+1/2, z'
'-x+1/2, y+1/2, -z+1/2'
'-x, -y, -z'
'x, -y, z-1/2'
'-x+1/2, -y+1/2, -z'
'x+1/2, -y+1/2, z-1/2'

loop_
_atom_site_label
_atom_site_type_symbol
_atom_site_fract_x
_atom_site_fract_y
_atom_site_fract_z
_atom_site_U_iso_or_equiv
_atom_site_adp_type
_atom_site_occupancy
_atom_site_site_symmetry_order
_atom_site_calc_flag
_atom_site_refinement_flags_posn
_atom_site_refinement_flags_adp
_atom_site_refinement_flags_occupancy
_atom_site_disorder_assembly
_atom_site_disorder_group
Ce2 Ce 1.0000 0.15406(2) 0.7500 0.01313(4) Uani 1 2 d S T P . .
Zn1 Zn 1.0000 -0.02132(2) 0.7500 0.02163(7) Uani 1 2 d S T P . .
Si1 Si 0.84446(3) 0.06717(2) 0.66961(2) 0.01585(10) Uani 1 1 d . . . . .
Si2 Si 1.04548(3) 0.23131(3) 0.60524(3) 0.02285(12) Uani 1 1 d . . . . .
O1 O 0.93110(7) 0.04933(6) 0.70518(7) 0.0200(3) Uani 1 1 d . . . . .
O2 O 0.85214(7) 0.14884(6) 0.68224(6) 0.0167(2) Uani 1 1 d . . . . .
O3 O 0.79130(7) 0.03018(7) 0.70252(6) 0.0216(3) Uani 1 1 d . . . . .
O4 O 0.80714(7) 0.05499(6) 0.58758(6) 0.0198(3) Uani 1 1 d . . . . .
O5 O 1.01850(7) 0.20791(6) 0.66486(6) 0.0197(3) Uani 1 1 d . . . . .
C1 C 0.79576(10) 0.20118(10) 0.65538(9) 0.0209(4) Uani 1 1 d . . . . .
C2 C 0.78222(13) 0.21248(12) 0.58001(10) 0.0319(5) Uani 1 1 d . . . . .
H2A H 0.8294 0.2231 0.5752 0.048 Uiso 1 1 calc R U . . .
H2B H 0.7474 0.2496 0.5624 0.048 Uiso 1 1 calc R U . . .
H2C H 0.7611 0.1720 0.5538 0.048 Uiso 1 1 calc R U . . .
C3 C 0.82849(12) 0.26286(10) 0.69724(11) 0.0286(4) Uani 1 1 d . . . . .
H3A H 0.8385 0.2541 0.7460 0.043 Uiso 1 1 calc R U . . .
H3B H 0.7931 0.2998 0.6813 0.043 Uiso 1 1 calc R U . . .
H3C H 0.8750 0.2746 0.6916 0.043 Uiso 1 1 calc R U . . .
C4 C 0.72462(12) 0.18036(12) 0.66503(13) 0.0347(5) Uani 1 1 d . . . . .
H4A H 0.7044 0.1403 0.6378 0.052 Uiso 1 1 calc R U . . .
H4B H 0.6880 0.2165 0.6497 0.052 Uiso 1 1 calc R U . . .
H4C H 0.7357 0.1710 0.7138 0.052 Uiso 1 1 calc R U . . .
C5 C 0.79641(12) 0.01101(10) 0.77068(10) 0.0255(4) Uani 1 1 d . . . . .
C6 C 0.85639(13) 0.05078(11) 0.82532(10) 0.0303(5) Uani 1 1 d . . . . .
H6A H 0.9052 0.0388 0.8248 0.045 Uiso 1 1 calc R U . . .
H6B H 0.8551 0.0407 0.8707 0.045 Uiso 1 1 calc R U . . .
H6C H 0.8475 0.0985 0.8158 0.045 Uiso 1 1 calc R U . . .
C7 C 0.81423(17) -0.06300(11) 0.77864(14) 0.0444(6) Uani 1 1 d . . . . .
H7A H 0.7762 -0.0876 0.7416 0.067 Uiso 1 1 calc R U . . .
H7B H 0.8148 -0.0784 0.8233 0.067 Uiso 1 1 calc R U . . .
H7C H 0.8631 -0.0707 0.7761 0.067 Uiso 1 1 calc R U . . .
C8 C 0.72013(13) 0.02443(13) 0.77297(12) 0.0376(5) Uani 1 1 d . . . . .
H8A H 0.7099 0.0724 0.7682 0.056 Uiso 1 1 calc R U . . .
H8B H 0.7191 0.0089 0.8170 0.056 Uiso 1 1 calc R U . . .
H8C H 0.6822 0.0007 0.7351 0.056 Uiso 1 1 calc R U . . .
C9 C 0.77619(11) -0.00488(10) 0.54885(9) 0.0230(4) Uani 1 1 d . . . . .
C10 C 0.82592(13) -0.06406(11) 0.58141(11) 0.0317(5) Uani 1 1 d . . . . .
H10A H 0.8766 -0.0549 0.5841 0.048 Uiso 1 1 calc R U . . .
H10B H 0.8068 -0.1039 0.5533 0.048 Uiso 1 1 calc R U . . .
H10C H 0.8264 -0.0715 0.6279 0.048 Uiso 1 1 calc R U . . .
C11 C 0.69768(12) -0.01502(12) 0.54724(11) 0.0334(5) Uani 1 1 d . . . . .
H11A H 0.6997 -0.0232 0.5941 0.050 Uiso 1 1 calc R U . . .
H11B H 0.6749 -0.0534 0.5180 0.050 Uiso 1 1 calc R U . . .
H11C H 0.6679 0.0250 0.5286 0.050 Uiso 1 1 calc R U . . .
C12 C 0.77462(14) 0.00804(12) 0.47670(10) 0.0335(5) Uani 1 1 d . . . . .
H12A H 0.7450 0.0480 0.4578 0.050 Uiso 1 1 calc R U . . .
H12B H 0.7523 -0.0303 0.4472 0.050 Uiso 1 1 calc R U . . .
H12C H 0.8255 0.0147 0.4787 0.050 Uiso 1 1 calc R U . . .
C13 C 1.18918(12) 0.24397(10) 0.60354(11) 0.0259(4) Uani 1 1 d . . . . .
C14 C 1.22085(18) 0.17805(13) 0.59431(15) 0.0513(7) Uani 1 1 d . . . . .
H14A H 1.2415 0.1551 0.6388 0.077 Uiso 1 1 calc R U . . .
H14B H 1.2603 0.1853 0.5763 0.077 Uiso 1 1 calc R U . . .
H14C H 1.1814 0.1507 0.5618 0.077 Uiso 1 1 calc R U . . .
C15 C 1.15713(14) 0.27972(13) 0.53472(13) 0.0410(6) Uani 1 1 d . . . . .
H15A H 1.1192 0.2516 0.5015 0.062 Uiso 1 1 calc R U . . .
H15B H 1.1970 0.2888 0.5177 0.062 Uiso 1 1 calc R U . . .
H15C H 1.1346 0.3219 0.5405 0.062 Uiso 1 1 calc R U . . .
C16 C 1.2484(2) 0.28644(17) 0.65524(15) 0.0749(11) Uani 1 1 d . . . . .
H16A H 1.2262 0.3284 0.6623 0.112 Uiso 1 1 calc R U . . .
H16B H 1.2879 0.2960 0.6379 0.112 Uiso 1 1 calc R U . . .
H16C H 1.2695 0.2625 0.6991 0.112 Uiso 1 1 calc R U . . .
C17 C 0.97014(13) 0.15343(12) 0.48731(12) 0.0360(5) Uani 1 1 d . . . . .
O6A O 1.1375(2) 0.23668(16) 0.63675(19) 0.0210(6) Uani 0.692(2) 1 d . . P A 1
O7A O 1.03298(11) 0.16971(10) 0.54628(10) 0.0237(5) Uani 0.692(2) 1 d . . P A 1
O8A O 1.00626(12) 0.29426(10) 0.56067(11) 0.0269(5) Uani 0.692(2) 1 d . U P A 1
C18A C 0.97641(19) 0.19114(18) 0.42379(15) 0.0352(8) Uani 0.692(2) 1 d . . P A 1
H18A H 0.9726 0.2393 0.4298 0.053 Uiso 0.692(2) 1 calc R U P A 1
H18B H 0.9361 0.1767 0.3816 0.053 Uiso 0.692(2) 1 calc R U P A 1
H18C H 1.0245 0.1809 0.4205 0.053 Uiso 0.692(2) 1 calc R U P A 1
C19A C 0.98135(19) 0.07736(17) 0.47638(19) 0.0386(8) Uani 0.692(2) 1 d . . P A 1
H19A H 1.0305 0.0705 0.4742 0.058 Uiso 0.692(2) 1 calc R U P A 1
H19B H 0.9428 0.0624 0.4332 0.058 Uiso 0.692(2) 1 calc R U P A 1
H19C H 0.9777 0.0518 0.5149 0.058 Uiso 0.692(2) 1 calc R U P A 1
C20A C 0.89791(17) 0.16448(17) 0.49204(18) 0.0278(7) Uani 0.692(2) 1 d . . P A 1
H20A H 0.8958 0.1408 0.5322 0.042 Uiso 0.692(2) 1 calc R U P A 1
H20B H 0.8586 0.1478 0.4502 0.042 Uiso 0.692(2) 1 calc R U P A 1
H20C H 0.8907 0.2123 0.4968 0.042 Uiso 0.692(2) 1 calc R U P A 1
C21A C 0.9958(2) 0.36092(18) 0.5810(2) 0.0298(8) Uani 0.692(2) 1 d . U P A 1
C22A C 0.9904(2) 0.40478(19) 0.5206(2) 0.0499(11) Uani 0.692(2) 1 d . U P A 1
H22A H 1.0368 0.4017 0.5121 0.075 Uiso 0.692(2) 1 calc R U P A 1
H22B H 0.9823 0.4511 0.5310 0.075 Uiso 0.692(2) 1 calc R U P A 1
H22C H 0.9487 0.3900 0.4796 0.075 Uiso 0.692(2) 1 calc R U P A 1
C23A C 1.0608(2) 0.38146(19) 0.6458(2) 0.0510(10) Uani 0.692(2) 1 d . U P A 1
H23A H 1.0639 0.3514 0.6836 0.076 Uiso 0.692(2) 1 calc R U P A 1
H23B H 1.0532 0.4272 0.6582 0.076 Uiso 0.692(2) 1 calc R U P A 1
H23C H 1.1072 0.3790 0.6372 0.076 Uiso 0.692(2) 1 calc R U P A 1
C24A C 0.9226(4) 0.3634(3) 0.5930(4) 0.0434(15) Uani 0.692(2) 1 d . U P A 1
H24A H 0.8818 0.3487 0.5512 0.065 Uiso 0.692(2) 1 calc R U P A 1
H24B H 0.9133 0.4091 0.6040 0.065 Uiso 0.692(2) 1 calc R U P A 1
H24C H 0.9259 0.3339 0.6313 0.065 Uiso 0.692(2) 1 calc R U P A 1
O6B O 1.1260(5) 0.2143(3) 0.6221(4) 0.0214(15) Uani 0.308(2) 1 d . . P A 2
O7B O 0.9876(3) 0.2207(2) 0.5304(2) 0.0297(12) Uani 0.308(2) 1 d . . P A 2
O8B O 1.0463(3) 0.3197(2) 0.6107(3) 0.0245(11) Uani 0.308(2) 1 d . U P A 2
C18B C 0.8855(6) 0.1633(5) 0.4455(7) 0.074(4) Uani 0.308(2) 1 d . . P A 2
H18D H 0.8784 0.1976 0.4103 0.111 Uiso 0.308(2) 1 calc R U P A 2
H18E H 0.8609 0.1772 0.4767 0.111 Uiso 0.308(2) 1 calc R U P A 2
H18F H 0.8637 0.1212 0.4233 0.111 Uiso 0.308(2) 1 calc R U P A 2
C19B C 1.0199(7) 0.1309(6) 0.4702(8) 0.083(4) Uani 0.308(2) 1 d . . P A 2
H19D H 1.0369 0.1655 0.4464 0.124 Uiso 0.308(2) 1 calc R U P A 2
H19E H 1.0007 0.0928 0.4393 0.124 Uiso 0.308(2) 1 calc R U P A 2
H19F H 1.0617 0.1163 0.5113 0.124 Uiso 0.308(2) 1 calc R U P A 2
C20B C 0.9574(5) 0.1012(4) 0.5487(5) 0.050(2) Uani 0.308(2) 1 d . . P A 2
H20D H 0.9399 0.0575 0.5280 0.075 Uiso 0.308(2) 1 calc R U P A 2
H20E H 0.9204 0.1208 0.5648 0.075 Uiso 0.308(2) 1 calc R U P A 2
H20F H 1.0048 0.0959 0.5877 0.075 Uiso 0.308(2) 1 calc R U P A 2
C21B C 0.9944(6) 0.3709(4) 0.6110(6) 0.036(2) Uani 0.308(2) 1 d . U P A 2
C22B C 1.0034(5) 0.3818(5) 0.6870(5) 0.049(2) Uani 0.308(2) 1 d . U P A 2
H22D H 0.9921 0.3402 0.7057 0.073 Uiso 0.308(2) 1 calc R U P A 2
H22E H 0.9691 0.4167 0.6894 0.073 Uiso 0.308(2) 1 calc R U P A 2
H22F H 1.0547 0.3953 0.7141 0.073 Uiso 0.308(2) 1 calc R U P A 2
C23B C 0.9181(9) 0.3519(8) 0.5700(8) 0.042(3) Uani 0.308(2) 1 d . U P A 2
H23D H 0.9142 0.3404 0.5233 0.062 Uiso 0.308(2) 1 calc R U P A 2
H23E H 0.8847 0.3892 0.5680 0.062 Uiso 0.308(2) 1 calc R U P A 2
H23F H 0.9041 0.3133 0.5912 0.062 Uiso 0.308(2) 1 calc R U P A 2
C24B C 1.0220(6) 0.4338(4) 0.5877(6) 0.054(3) Uani 0.308(2) 1 d . U P A 2
H24D H 1.0696 0.4473 0.6229 0.081 Uiso 0.308(2) 1 calc R U P A 2
H24E H 0.9854 0.4695 0.5808 0.081 Uiso 0.308(2) 1 calc R U P A 2
H24F H 1.0287 0.4250 0.5443 0.081 Uiso 0.308(2) 1 calc R U P A 2
C25 C 1.0000 -0.11808(15) 0.7500 0.0405(8) Uani 1 2 d S T P . .
H25A H 1.0503 -0.1344 0.7583 0.061 Uiso 0.5 1 calc R U P . .
H25B H 0.9657 -0.1344 0.7053 0.061 Uiso 0.5 1 calc R U P . .
H25C H 0.9840 -0.1344 0.7864 0.061 Uiso 0.5 1 calc R U P . .
Si3 Si 0.0000 0.36644(8) 0.2500 0.0890(6) Uani 1 2 d S TU P . .
C40A C -0.0691(8) 0.3139(8) 0.2665(9) 0.047(3) Uani 0.377(6) 1 d . U P B -1
H40A H -0.0972 0.3408 0.2876 0.070 Uiso 0.377(6) 1 calc R U P B -1
H40B H -0.0438 0.2776 0.2977 0.070 Uiso 0.377(6) 1 calc R U P B -1
H40C H -0.1034 0.2952 0.2229 0.070 Uiso 0.377(6) 1 calc R U P B -1
C41A C 0.0558(9) 0.3213(8) 0.2079(8) 0.070(3) Uani 0.377(6) 1 d . U P B -1
H41A H 0.0908 0.3523 0.1998 0.106 Uiso 0.377(6) 1 calc R U P B -1
H41B H 0.0225 0.3028 0.1639 0.106 Uiso 0.377(6) 1 calc R U P B -1
H41C H 0.0836 0.2850 0.2380 0.106 Uiso 0.377(6) 1 calc R U P B -1
C42A C 0.0260(7) 0.4444(6) 0.2857(7) 0.092(4) Uani 0.377(6) 1 d . U P B -1
H42A H 0.0469 0.4408 0.3360 0.138 Uiso 0.377(6) 1 calc R U P B -1
H42B H -0.0176 0.4737 0.2716 0.138 Uiso 0.377(6) 1 calc R U P B -1
H42C H 0.0635 0.4631 0.2697 0.138 Uiso 0.377(6) 1 calc R U P B -1
C43A C -0.0740(6) 0.3939(7) 0.1500(6) 0.088(4) Uani 0.377(6) 1 d . U P B -1
H43A H -0.0992 0.3541 0.1250 0.133 Uiso 0.377(6) 1 calc R U P B -1
H43B H -0.0458 0.4149 0.1250 0.133 Uiso 0.377(6) 1 calc R U P B -1
H43C H -0.1110 0.4254 0.1537 0.133 Uiso 0.377(6) 1 calc R U P B -1
C40B C -0.083(3) 0.308(2) 0.237(2) 0.072(9) Uani 0.123(6) 1 d . U P B -2
H40D H -0.0650 0.2666 0.2617 0.107 Uiso 0.123(6) 1 calc R U P B -2
H40E H -0.1079 0.2986 0.1874 0.107 Uiso 0.123(6) 1 calc R U P B -2
H40F H -0.1179 0.3298 0.2538 0.107 Uiso 0.123(6) 1 calc R U P B -2
C41B C 0.0022(17) 0.3868(16) 0.1896(15) 0.070(3) Uani 0.123(6) 1 d . U P B -2
H41D H -0.0426 0.3716 0.1519 0.106 Uiso 0.123(6) 1 calc R U P B -2
H41E H 0.0463 0.3682 0.1839 0.106 Uiso 0.123(6) 1 calc R U P B -2
H41F H 0.0046 0.4356 0.1891 0.106 Uiso 0.123(6) 1 calc R U P B -2
C42B C 0.054(3) 0.316(3) 0.243(3) 0.075(5) Uani 0.123(6) 1 d . U P B -2
H42D H 0.0642 0.2818 0.2790 0.112 Uiso 0.123(6) 1 calc R U P B -2
H42E H 0.1010 0.3379 0.2474 0.112 Uiso 0.123(6) 1 calc R U P B -2
H42F H 0.0331 0.2942 0.1976 0.112 Uiso 0.123(6) 1 calc R U P B -2
C43B C 0.059(2) 0.427(2) 0.324(2) 0.077(8) Uani 0.123(6) 1 d . U P B -2
H43D H 0.0270 0.4447 0.3474 0.115 Uiso 0.123(6) 1 calc R U P B -2
H43E H 0.0777 0.4637 0.3047 0.115 Uiso 0.123(6) 1 calc R U P B -2
H43F H 0.1004 0.4025 0.3574 0.115 Uiso 0.123(6) 1 calc R U P B -2

loop_
_atom_site_aniso_label
_atom_site_aniso_U_11
_atom_site_aniso_U_22
_atom_site_aniso_U_33
_atom_site_aniso_U_23
_atom_site_aniso_U_13
_atom_site_aniso_U_12
Ce2 0.01252(7) 0.01636(7) 0.01165(7) 0.000 0.00581(5) 0.000
Zn1 0.02105(16) 0.01749(14) 0.02313(16) 0.000 0.00452(13) 0.000
Si1 0.0132(2) 0.0216(2) 0.0121(2) -0.00082(19) 0.00392(18) -0.00172(19)
Si2 0.0242(3) 0.0280(3) 0.0173(3) 0.0066(2) 0.0088(2) -0.0041(2)
O1 0.0155(6) 0.0204(6) 0.0206(7) -0.0016(5) 0.0028(5) 0.0010(5)
O2 0.0139(6) 0.0212(6) 0.0146(6) 0.0010(5) 0.0048(5) 0.0012(5)
O3 0.0231(7) 0.0293(7) 0.0134(6) -0.0005(5) 0.0079(5) -0.0073(6)
O4 0.0194(6) 0.0258(7) 0.0138(6) -0.0031(5) 0.0055(5) -0.0048(5)
O5 0.0200(6) 0.0236(6) 0.0176(6) 0.0040(5) 0.0092(5) 0.0012(5)
C1 0.0168(9) 0.0273(10) 0.0190(9) 0.0055(7) 0.0070(7) 0.0069(7)
C2 0.0335(12) 0.0411(12) 0.0190(10) 0.0100(9) 0.0074(9) 0.0095(10)
C3 0.0342(12) 0.0245(10) 0.0283(11) 0.0057(8) 0.0131(9) 0.0070(9)
C4 0.0222(11) 0.0383(12) 0.0494(14) 0.0097(11) 0.0201(10) 0.0078(9)
C5 0.0353(11) 0.0287(10) 0.0166(9) 0.0007(8) 0.0144(8) -0.0056(9)
C6 0.0351(12) 0.0400(12) 0.0163(9) -0.0031(9) 0.0102(9) -0.0027(10)
C7 0.0742(19) 0.0262(11) 0.0399(14) 0.0051(10) 0.0293(13) -0.0045(12)
C8 0.0356(13) 0.0555(15) 0.0287(11) -0.0011(11) 0.0202(10) -0.0107(11)
C9 0.0236(10) 0.0293(10) 0.0153(9) -0.0058(8) 0.0065(7) -0.0057(8)
C10 0.0390(12) 0.0296(11) 0.0249(10) -0.0042(9) 0.0099(9) 0.0009(9)
C11 0.0227(10) 0.0454(13) 0.0288(11) -0.0095(10) 0.0057(9) -0.0122(9)
C12 0.0444(13) 0.0389(12) 0.0163(10) -0.0064(9) 0.0102(9) -0.0064(10)
C13 0.0304(11) 0.0267(10) 0.0290(11) 0.0004(8) 0.0207(9) -0.0049(8)
C14 0.074(2) 0.0442(14) 0.0589(17) 0.0122(13) 0.0512(16) 0.0208(14)
C15 0.0464(14) 0.0485(14) 0.0425(14) 0.0179(12) 0.0332(12) 0.0071(12)
C16 0.109(3) 0.076(2) 0.0425(16) -0.0142(15) 0.0315(18) -0.062(2)
C17 0.0289(11) 0.0397(12) 0.0297(11) -0.0022(10) -0.0002(9) -0.0006(10)
O6A 0.0191(13) 0.0275(19) 0.0190(15) 0.0016(12) 0.0100(11) -0.0064(13)
O7A 0.0224(10) 0.0294(11) 0.0190(10) -0.0034(8) 0.0070(8) -0.0013(8)
O8A 0.0337(12) 0.0218(10) 0.0278(11) 0.0054(9) 0.0145(10) 0.0023(9)
C18A 0.0392(19) 0.050(2) 0.0181(14) 0.0007(14) 0.0123(13) -0.0051(16)
C19A 0.0303(17) 0.0382(18) 0.043(2) -0.0161(15) 0.0082(15) -0.0002(14)
C20A 0.0187(14) 0.0368(18) 0.0253(16) -0.0029(14) 0.0052(13) -0.0013(13)
C21A 0.0304(17) 0.0205(17) 0.045(2) 0.0045(15) 0.0210(17) 0.0015(12)
C22A 0.047(2) 0.0387(19) 0.078(3) 0.034(2) 0.040(2) 0.0152(17)
C23A 0.051(2) 0.0321(19) 0.064(3) -0.0127(17) 0.0143(19) 0.0026(17)
C24A 0.047(3) 0.028(3) 0.072(4) 0.003(2) 0.042(3) 0.002(2)
O6B 0.028(4) 0.018(4) 0.027(4) 0.003(3) 0.020(3) -0.006(3)
O7B 0.045(3) 0.028(2) 0.013(2) 0.0014(18) 0.006(2) 0.016(2)
O8B 0.036(3) 0.0120(19) 0.038(3) 0.0041(18) 0.028(2) 0.0037(18)
C18B 0.061(7) 0.046(6) 0.083(9) -0.009(6) -0.011(7) 0.013(5)
C19B 0.072(8) 0.067(7) 0.136(12) -0.055(8) 0.069(8) -0.020(6)
C20B 0.056(6) 0.043(5) 0.049(5) -0.003(4) 0.019(4) -0.013(4)
C21B 0.055(5) 0.011(3) 0.054(5) 0.004(3) 0.035(4) 0.008(3)
C22B 0.057(5) 0.044(5) 0.056(4) -0.008(4) 0.033(4) 0.005(4)
C23B 0.051(5) 0.014(4) 0.068(8) 0.008(5) 0.032(5) 0.015(3)
C24B 0.066(6) 0.020(3) 0.090(7) 0.013(4) 0.045(5) 0.006(3)
C25 0.045(2) 0.0215(15) 0.050(2) 0.000 0.0109(16) 0.000
Si3 0.0631(9) 0.0646(8) 0.1732(18) 0.000 0.0830(11) 0.000
C40A 0.032(5) 0.071(5) 0.046(6) 0.011(5) 0.025(5) -0.009(4)
C41A 0.066(4) 0.081(4) 0.073(5) 0.001(3) 0.035(4) 0.004(3)
C42A 0.096(7) 0.084(6) 0.109(8) -0.027(5) 0.053(6) -0.011(5)
C43A 0.064(6) 0.120(8) 0.085(6) 0.007(6) 0.031(5) 0.010(5)
C40B 0.067(12) 0.078(11) 0.066(12) 0.000(9) 0.021(8) -0.005(8)
C41B 0.066(4) 0.081(4) 0.073(5) 0.001(3) 0.035(4) 0.004(3)
C42B 0.073(7) 0.078(6) 0.075(7) 0.000(4) 0.030(4) 0.002(4)
C43B 0.077(11) 0.075(11) 0.085(11) -0.009(8) 0.039(8) -0.002(8)

loop_
_atom_type_symbol
_atom_type_description
_atom_type_scat_dispersion_real
_atom_type_scat_dispersion_imag
_atom_type_scat_source
C C 0.0033 0.0016 'International Tables Vol C Tables 4.2.6.8 and 6.1.1.4'
Si Si 0.0817 0.0704 'International Tables Vol C Tables 4.2.6.8 and 6.1.1.4'
H H 0.0000 0.0000 'International Tables Vol C Tables 4.2.6.8 and 6.1.1.4'
Zn Zn 0.2839 1.4301 'International Tables Vol C Tables 4.2.6.8 and 6.1.1.4'
Ce Ce -0.2486 2.6331 'International Tables Vol C Tables 4.2.6.8 and 6.1.1.4'
O O 0.0106 0.0060 'International Tables Vol C Tables 4.2.6.8 and 6.1.1.4'

loop_
_geom_angle_atom_site_label_1
_geom_angle_atom_site_label_2
_geom_angle_atom_site_label_3
_geom_angle
_geom_angle_site_symmetry_1
_geom_angle_site_symmetry_3
O5 Ce2 O5 121.86(7) . 2_756
O5 Ce2 O1 119.36(5) . 2_756
O5 Ce2 O1 109.49(5) 2_756 2_756
O5 Ce2 O1 109.49(5) . .
O5 Ce2 O1 119.36(5) 2_756 .
O1 Ce2 O1 64.02(6) 2_756 .
O5 Ce2 O2 93.12(4) . .
O5 Ce2 O2 89.05(4) 2_756 .
O1 Ce2 O2 119.00(4) 2_756 .
O1 Ce2 O2 56.56(4) . .
O5 Ce2 O2 89.05(4) . 2_756
O5 Ce2 O2 93.13(4) 2_756 2_756
O1 Ce2 O2 56.56(4) 2_756 2_756
O1 Ce2 O2 119.00(4) . 2_756
O2 Ce2 O2 175.52(5) . 2_756
O5 Ce2 Si1 103.56(3) . .
O5 Ce2 Si1 105.83(3) 2_756 .
O1 Ce2 Si1 90.28(3) 2_756 .
O1 Ce2 Si1 27.12(3) . .
O2 Ce2 Si1 29.44(3) . .
O2 Ce2 Si1 146.11(3) 2_756 .
O5 Ce2 Si1 105.83(3) . 2_756
O5 Ce2 Si1 103.56(3) 2_756 2_756
O1 Ce2 Si1 27.12(3) 2_756 2_756
O1 Ce2 Si1 90.28(3) . 2_756
O2 Ce2 Si1 146.11(3) . 2_756
O2 Ce2 Si1 29.44(3) 2_756 2_756
Si1 Ce2 Si1 117.079(19) . 2_756
O5 Ce2 Zn1 119.07(3) . .
O5 Ce2 Zn1 119.07(3) 2_756 .
O1 Ce2 Zn1 32.01(3) 2_756 .
O1 Ce2 Zn1 32.01(3) . .
O2 Ce2 Zn1 87.76(3) . .
O2 Ce2 Zn1 87.76(3) 2_756 .
Si1 Ce2 Zn1 58.540(9) . .
Si1 Ce2 Zn1 58.539(9) 2_756 .
O1 Zn1 O1 85.64(8) . 2_756
O1 Zn1 C25 137.18(4) . .
O1 Zn1 C25 137.18(4) 2_756 .
O1 Zn1 Ce2 42.82(4) . .
O1 Zn1 Ce2 42.82(4) 2_756 .
C25 Zn1 Ce2 180.0 . .
O1 Si1 O4 115.89(7) . .
O1 Si1 O3 114.98(7) . .
O4 Si1 O3 106.26(7) . .
O1 Si1 O2 97.51(7) . .
O4 Si1 O2 107.30(7) . .
O3 Si1 O2 114.80(7) . .
O1 Si1 Ce2 44.88(5) . .
O4 Si1 Ce2 125.22(5) . .
O3 Si1 Ce2 128.51(5) . .
O2 Si1 Ce2 52.66(4) . .
O6B Si2 O7B 119.8(3) . .
O6B Si2 O5 111.3(3) . .
O7B Si2 O5 115.0(2) . .
O8A Si2 O5 118.09(10) . .
O8A Si2 O6A 112.98(15) . .
O5 Si2 O6A 109.01(14) . .
O8A Si2 O7A 104.18(11) . .
O5 Si2 O7A 110.79(9) . .
O6A Si2 O7A 100.20(13) . .
O6B Si2 O8B 103.1(3) . .
O7B Si2 O8B 100.7(2) . .
O5 Si2 O8B 103.98(15) . .
Si1 O1 Zn1 143.44(8) . .
Si1 O1 Ce2 108.00(6) . .
Zn1 O1 Ce2 105.17(5) . .
C1 O2 Si1 129.55(11) . .
C1 O2 Ce2 132.04(10) . .
Si1 O2 Ce2 97.90(5) . .
C5 O3 Si1 136.29(12) . .
C9 O4 Si1 130.45(12) . .
Si2 O5 Ce2 165.65(8) . .
O2 C1 C3 105.83(15) . .
O2 C1 C2 108.72(15) . .
C3 C1 C2 110.65(17) . .
O2 C1 C4 109.46(15) . .
C3 C1 C4 110.61(17) . .
C2 C1 C4 111.40(18) . .
C1 C2 H2A 109.5 . .
C1 C2 H2B 109.5 . .
H2A C2 H2B 109.5 . .
C1 C2 H2C 109.5 . .
H2A C2 H2C 109.5 . .
H2B C2 H2C 109.5 . .
C1 C3 H3A 109.5 . .
C1 C3 H3B 109.5 . .
H3A C3 H3B 109.5 . .
C1 C3 H3C 109.5 . .
H3A C3 H3C 109.5 . .
H3B C3 H3C 109.5 . .
C1 C4 H4A 109.5 . .
C1 C4 H4B 109.5 . .
H4A C4 H4B 109.5 . .
C1 C4 H4C 109.5 . .
H4A C4 H4C 109.5 . .
H4B C4 H4C 109.5 . .
O3 C5 C6 110.81(16) . .
O3 C5 C8 105.93(17) . .
C6 C5 C8 111.29(18) . .
O3 C5 C7 107.31(17) . .
C6 C5 C7 110.6(2) . .
C8 C5 C7 110.69(19) . .
C5 C6 H6A 109.5 . .
C5 C6 H6B 109.5 . .
H6A C6 H6B 109.5 . .
C5 C6 H6C 109.5 . .
H6A C6 H6C 109.5 . .
H6B C6 H6C 109.5 . .
C5 C7 H7A 109.5 . .
C5 C7 H7B 109.5 . .
H7A C7 H7B 109.5 . .
C5 C7 H7C 109.5 . .
H7A C7 H7C 109.5 . .
H7B C7 H7C 109.5 . .
C5 C8 H8A 109.5 . .
C5 C8 H8B 109.5 . .
H8A C8 H8B 109.5 . .
C5 C8 H8C 109.5 . .
H8A C8 H8C 109.5 . .
H8B C8 H8C 109.5 . .
O4 C9 C10 109.66(15) . .
O4 C9 C12 105.37(16) . .
C10 C9 C12 110.67(17) . .
O4 C9 C11 108.95(16) . .
C10 C9 C11 111.47(18) . .
C12 C9 C11 110.53(17) . .
C9 C10 H10A 109.5 . .
C9 C10 H10B 109.5 . .
H10A C10 H10B 109.5 . .
C9 C10 H10C 109.5 . .
H10A C10 H10C 109.5 . .
H10B C10 H10C 109.5 . .
C9 C11 H11A 109.5 . .
C9 C11 H11B 109.5 . .
H11A C11 H11B 109.5 . .
C9 C11 H11C 109.5 . .
H11A C11 H11C 109.5 . .
H11B C11 H11C 109.5 . .
C9 C12 H12A 109.5 . .
C9 C12 H12B 109.5 . .
H12A C12 H12B 109.5 . .
C9 C12 H12C 109.5 . .
H12A C12 H12C 109.5 . .
H12B C12 H12C 109.5 . .
O6A C13 C14 111.6(2) . .
O6A C13 C16 101.1(2) . .
C14 C13 C16 110.6(3) . .
O6A C13 C15 113.5(2) . .
C14 C13 C15 109.67(19) . .
C16 C13 C15 110.2(2) . .
C14 C13 O6B 95.4(3) . .
C16 C13 O6B 120.0(3) . .
C15 C13 O6B 109.9(4) . .
C13 C14 H14A 109.5 . .
C13 C14 H14B 109.5 . .
H14A C14 H14B 109.5 . .
C13 C14 H14C 109.5 . .
H14A C14 H14C 109.5 . .
H14B C14 H14C 109.5 . .
C13 C15 H15A 109.5 . .
C13 C15 H15B 109.5 . .
H15A C15 H15B 109.5 . .
C13 C15 H15C 109.5 . .
H15A C15 H15C 109.5 . .
H15B C15 H15C 109.5 . .
C13 C16 H16A 109.5 . .
C13 C16 H16B 109.5 . .
H16A C16 H16B 109.5 . .
C13 C16 H16C 109.5 . .
H16A C16 H16C 109.5 . .
H16B C16 H16C 109.5 . .
O7A C17 C20A 116.3(2) . .
C19B C17 C18B 131.1(9) . .
O7A C17 C19A 103.4(2) . .
C20A C17 C19A 110.3(2) . .
O7A C17 C18A 108.3(2) . .
C20A C17 C18A 111.3(2) . .
C19A C17 C18A 106.6(2) . .
C19B C17 O7B 116.9(6) . .
C18B C17 O7B 99.6(5) . .
C19B C17 C20B 109.5(8) . .
C18B C17 C20B 94.7(7) . .
O7B C17 C20B 98.8(4) . .
C13 O6A Si2 131.3(3) . .
C17 O7A Si2 130.29(17) . .
C21A O8A Si2 130.9(2) . .
C17 C18A H18A 109.5 . .
C17 C18A H18B 109.5 . .
H18A C18A H18B 109.5 . .
C17 C18A H18C 109.5 . .
H18A C18A H18C 109.5 . .
H18B C18A H18C 109.5 . .
C17 C19A H19A 109.5 . .
C17 C19A H19B 109.5 . .
H19A C19A H19B 109.5 . .
C17 C19A H19C 109.5 . .
H19A C19A H19C 109.5 . .
H19B C19A H19C 109.5 . .
C17 C20A H20A 109.5 . .
C17 C20A H20B 109.5 . .
H20A C20A H20B 109.5 . .
C17 C20A H20C 109.5 . .
H20A C20A H20C 109.5 . .
H20B C20A H20C 109.5 . .
O8A C21A C22A 105.5(3) . .
O8A C21A C23A 110.7(3) . .
C22A C21A C23A 111.3(3) . .
O8A C21A C24A 108.6(4) . .
C22A C21A C24A 109.8(4) . .
C23A C21A C24A 110.8(4) . .
C21A C22A H22A 109.5 . .
C21A C22A H22B 109.5 . .
H22A C22A H22B 109.5 . .
C21A C22A H22C 109.5 . .
H22A C22A H22C 109.5 . .
H22B C22A H22C 109.5 . .
C21A C23A H23A 109.5 . .
C21A C23A H23B 109.5 . .
H23A C23A H23B 109.5 . .
C21A C23A H23C 109.5 . .
H23A C23A H23C 109.5 . .
H23B C23A H23C 109.5 . .
C21A C24A H24A 109.5 . .
C21A C24A H24B 109.5 . .
H24A C24A H24B 109.5 . .
C21A C24A H24C 109.5 . .
H24A C24A H24C 109.5 . .
H24B C24A H24C 109.5 . .
Si2 O6B C13 135.0(6) . .
Si2 O7B C17 127.2(3) . .
C21B O8B Si2 136.4(5) . .
C17 C18B H18D 109.5 . .
C17 C18B H18E 109.5 . .
H18D C18B H18E 109.5 . .
C17 C18B H18F 109.5 . .
H18D C18B H18F 109.5 . .
H18E C18B H18F 109.5 . .
C17 C19B H19D 109.5 . .
C17 C19B H19E 109.5 . .
H19D C19B H19E 109.5 . .
C17 C19B H19F 109.5 . .
H19D C19B H19F 109.5 . .
H19E C19B H19F 109.5 . .
C17 C20B H20D 109.5 . .
C17 C20B H20E 109.5 . .
H20D C20B H20E 109.5 . .
C17 C20B H20F 109.5 . .
H20D C20B H20F 109.5 . .
H20E C20B H20F 109.5 . .
O8B C21B C23B 111.6(8) . .
O8B C21B C24B 105.2(7) . .
C23B C21B C24B 115.5(11) . .
O8B C21B C22B 107.0(7) . .
C23B C21B C22B 110.0(9) . .
C24B C21B C22B 107.1(8) . .
C21B C22B H22D 109.5 . .
C21B C22B H22E 109.5 . .
H22D C22B H22E 109.5 . .
C21B C22B H22F 109.5 . .
H22D C22B H22F 109.5 . .
H22E C22B H22F 109.5 . .
C21B C23B H23D 109.5 . .
C21B C23B H23E 109.5 . .
H23D C23B H23E 109.5 . .
C21B C23B H23F 109.5 . .
H23D C23B H23F 109.5 . .
H23E C23B H23F 109.5 . .
C21B C24B H24D 109.5 . .
C21B C24B H24E 109.5 . .
H24D C24B H24E 109.5 . .
C21B C24B H24F 109.5 . .
H24D C24B H24F 109.5 . .
H24E C24B H24F 109.5 . .
Zn1 C25 H25A 109.5 . .
Zn1 C25 H25B 109.5 . .
H25A C25 H25B 109.5 . .
Zn1 C25 H25C 109.5 . .
H25A C25 H25C 109.5 . .
H25B C25 H25C 109.5 . .
C41B Si3 C42B 81(3) . .
C42A Si3 C40A 123.7(7) . .
C42A Si3 C41A 121.2(7) . .
C40A Si3 C41A 113.7(6) . .
C41B Si3 C40B 111.5(19) . .
C42B Si3 C40B 99(2) . .
C41B Si3 C43B 110.1(18) . .
C42B Si3 C43B 106(3) . .
C40B Si3 C43B 134(2) . .
C42A Si3 C43A 99.9(7) . .
C40A Si3 C43A 93.6(6) . .
C41A Si3 C43A 87.5(6) . .
Si3 C40A H40A 109.5 . .
Si3 C40A H40B 109.5 . .
H40A C40A H40B 109.5 . .
Si3 C40A H40C 109.5 . .
H40A C40A H40C 109.5 . .
H40B C40A H40C 109.5 . .
Si3 C41A H41A 109.5 . .
Si3 C41A H41B 109.5 . .
H41A C41A H41B 109.5 . .
Si3 C41A H41C 109.5 . .
H41A C41A H41C 109.5 . .
H41B C41A H41C 109.5 . .
Si3 C42A H42A 109.5 . .
Si3 C42A H42B 109.5 . .
H42A C42A H42B 109.5 . .
Si3 C42A H42C 109.5 . .
H42A C42A H42C 109.5 . .
H42B C42A H42C 109.5 . .
Si3 C43A H43A 109.5 . .
Si3 C43A H43B 109.5 . .
H43A C43A H43B 109.5 . .
Si3 C43A H43C 109.5 . .
H43A C43A H43C 109.5 . .
H43B C43A H43C 109.5 . .
Si3 C40B H40D 109.5 . .
Si3 C40B H40E 109.5 . .
H40D C40B H40E 109.5 . .
Si3 C40B H40F 109.5 . .
H40D C40B H40F 109.5 . .
H40E C40B H40F 109.5 . .
Si3 C41B C42B 53(2) . .
Si3 C41B H41D 109.5 . .
C42B C41B H41D 111.3 . .
Si3 C41B H41E 109.5 . .
C42B C41B H41E 58.4 . .
H41D C41B H41E 109.5 . .
Si3 C41B H41F 109.5 . .
C42B C41B H41F 139.2 . .
H41D C41B H41F 109.5 . .
H41E C41B H41F 109.5 . .
Si3 C42B C41B 45.5(18) . .
Si3 C42B H42D 109.5 . .
C41B C42B H42D 154.1 . .
Si3 C42B H42E 109.5 . .
C41B C42B H42E 89.0 . .
H42D C42B H42E 109.5 . .
Si3 C42B H42F 109.5 . .
C41B C42B H42F 79.6 . .
H42D C42B H42F 109.5 . .
H42E C42B H42F 109.5 . .
Si3 C43B H43D 109.5 . .
Si3 C43B H43E 109.5 . .
H43D C43B H43E 109.5 . .
Si3 C43B H43F 109.5 . .
H43D C43B H43F 109.5 . .
H43E C43B H43F 109.5 . .

loop_
_geom_bond_atom_site_label_1
_geom_bond_atom_site_label_2
_geom_bond_distance
_geom_bond_site_symmetry_2
Ce2 O5 2.2243(12) .
Ce2 O5 2.2244(12) 2_756
Ce2 O1 2.4787(13) 2_756
Ce2 O1 2.4788(13) .
Ce2 O2 2.6818(12) .
Ce2 O2 2.6818(12) 2_756
Ce2 Si1 3.3412(5) .
Ce2 Si1 3.3413(5) 2_756
Ce2 Zn1 3.5198(4) .
Zn1 O1 1.9332(13) .
Zn1 O1 1.9332(13) 2_756
Zn1 C25 1.942(3) .
Si1 O1 1.6017(13) .
Si1 O4 1.6137(13) .
Si1 O3 1.6168(13) .
Si1 O2 1.6581(13) .
Si2 O6B 1.504(9) .
Si2 O7B 1.564(4) .
Si2 O8A 1.586(2) .
Si2 O5 1.5925(13) .
Si2 O6A 1.657(4) .
Si2 O7A 1.699(2) .
Si2 O8B 1.777(4) .
O2 C1 1.468(2) .
O3 C5 1.445(2) .
O4 C9 1.448(2) .
C1 C3 1.512(3) .
C1 C2 1.516(3) .
C1 C4 1.523(3) .
C2 H2A 0.9800 .
C2 H2B 0.9800 .
C2 H2C 0.9800 .
C3 H3A 0.9800 .
C3 H3B 0.9800 .
C3 H3C 0.9800 .
C4 H4A 0.9800 .
C4 H4B 0.9800 .
C4 H4C 0.9800 .
C5 C6 1.517(3) .
C5 C8 1.520(3) .
C5 C7 1.520(3) .
C6 H6A 0.9800 .
C6 H6B 0.9800 .
C6 H6C 0.9800 .
C7 H7A 0.9800 .
C7 H7B 0.9800 .
C7 H7C 0.9800 .
C8 H8A 0.9800 .
C8 H8B 0.9800 .
C8 H8C 0.9800 .
C9 C10 1.521(3) .
C9 C12 1.521(3) .
C9 C11 1.522(3) .
C10 H10A 0.9800 .
C10 H10B 0.9800 .
C10 H10C 0.9800 .
C11 H11A 0.9800 .
C11 H11B 0.9800 .
C11 H11C 0.9800 .
C12 H12A 0.9800 .
C12 H12B 0.9800 .
C12 H12C 0.9800 .
C13 O6A 1.423(4) .
C13 C14 1.501(3) .
C13 C16 1.512(3) .
C13 C15 1.519(3) .
C13 O6B 1.535(8) .
C14 H14A 0.9800 .
C14 H14B 0.9800 .
C14 H14C 0.9800 .
C15 H15A 0.9800 .
C15 H15B 0.9800 .
C15 H15C 0.9800 .
C16 H16A 0.9800 .
C16 H16B 0.9800 .
C16 H16C 0.9800 .
C17 C19B 1.232(10) .
C17 O7A 1.411(3) .
C17 C20A 1.456(4) .
C17 C18B 1.557(11) .
C17 C19A 1.571(4) .
C17 C18A 1.573(4) .
C17 O7B 1.589(5) .
C17 C20B 1.746(9) .
O8A C21A 1.441(4) .
C18A H18A 0.9800 .
C18A H18B 0.9800 .
C18A H18C 0.9800 .
C19A H19A 0.9800 .
C19A H19B 0.9800 .
C19A H19C 0.9800 .
C20A H20A 0.9800 .
C20A H20B 0.9800 .
C20A H20C 0.9800 .
C21A C22A 1.512(5) .
C21A C23A 1.523(6) .
C21A C24A 1.528(7) .
C22A H22A 0.9800 .
C22A H22B 0.9800 .
C22A H22C 0.9800 .
C23A H23A 0.9800 .
C23A H23B 0.9800 .
C23A H23C 0.9800 .
C24A H24A 0.9800 .
C24A H24B 0.9800 .
C24A H24C 0.9800 .
O8B C21B 1.439(10) .
C18B H18D 0.9800 .
C18B H18E 0.9800 .
C18B H18F 0.9800 .
C19B H19D 0.9800 .
C19B H19E 0.9800 .
C19B H19F 0.9800 .
C20B H20D 0.9800 .
C20B H20E 0.9800 .
C20B H20F 0.9800 .
C21B C23B 1.46(2) .
C21B C24B 1.518(12) .
C21B C22B 1.552(13) .
C22B H22D 0.9800 .
C22B H22E 0.9800 .
C22B H22F 0.9800 .
C23B H23D 0.9800 .
C23B H23E 0.9800 .
C23B H23F 0.9800 .
C24B H24D 0.9800 .
C24B H24E 0.9800 .
C24B H24F 0.9800 .
C25 H25A 0.9800 .
C25 H25B 0.9800 .
C25 H25C 0.9800 .
Si3 C41B 1.34(3) .
Si3 C42B 1.51(5) .
Si3 C42A 1.727(11) .
Si3 C40A 1.835(11) .
Si3 C41A 1.864(15) .
Si3 C40B 1.92(5) .
Si3 C43B 1.96(4) .
Si3 C43A 2.122(12) .
C40A H40A 0.9800 .
C40A H40B 0.9800 .
C40A H40C 0.9800 .
C41A H41A 0.9800 .
C41A H41B 0.9800 .
C41A H41C 0.9800 .
C42A H42A 0.9800 .
C42A H42B 0.9800 .
C42A H42C 0.9800 .
C43A H43A 0.9800 .
C43A H43B 0.9800 .
C43A H43C 0.9800 .
C40B H40D 0.9800 .
C40B H40E 0.9800 .
C40B H40F 0.9800 .
C41B C42B 1.86(7) .
C41B H41D 0.9800 .
C41B H41E 0.9800 .
C41B H41F 0.9800 .
C42B H42D 0.9800 .
C42B H42E 0.9800 .
C42B H42F 0.9800 .
C43B H43D 0.9800 .
C43B H43E 0.9800 .
C43B H43F 0.9800 .
